data_2221901
loop_
_publ_author_name
'Zhao, Zhen-Dong'
'Chen, Yu-Xiang'
'Wang, Yu-Min'
'Bi, Liang-Wu'

_publ_section_title
;1,4a,7-Trimethyl-7-vinyl-1,2,3,4,4a,4b,5,6,7,8,10,10a-dodecahydrophenanthrene-1-carboxylic
 acid
;
_journal_coeditor_code AT2789
_journal_issue 6
_journal_name_full 'Acta Crystallographica Section E'
_journal_page_first o1429
_journal_paper_doi 10.1107/S1600536809019308
_journal_volume 65
_journal_year 2009
_chemical_formula_iupac 'C20 H30 O2'
_chemical_formula_moiety 'C20 H30 O2'
_chemical_formula_sum 'C20 H30 O2'
_chemical_formula_weight 302.44
_chemical_melting_point 436
_chemical_name_systematic
;
1,4a,7-Trimethyl-7-vinyl-1,2,3,4,4a,4b,5,6,7,8,10,10a-
dodecahydrophenanthrene-1-carboxylic acid
;
_space_group_IT_number 19
_symmetry_cell_setting orthorhombic
_symmetry_space_group_name_Hall 'P 2ac 2ab'
_symmetry_space_group_name_H-M 'P 21 21 21'
_atom_sites_solution_hydrogens geom
_atom_sites_solution_primary direct
_atom_sites_solution_secondary difmap
_audit_creation_method SHELXL-97
_cell_angle_alpha 90.00
_cell_angle_beta 90.00
_cell_angle_gamma 90.00
_cell_formula_units_Z 8
_cell_length_a 11.624(2)
_cell_length_b 11.803(2)
_cell_length_c 25.698(5)
_cell_measurement_reflns_used 25
_cell_measurement_temperature 293(2)
_cell_measurement_theta_max 12
_cell_measurement_theta_min 9
_cell_volume 3525.7(11)
_computing_cell_refinement 'CAD-4 Software (Enraf--Nonius, 1989)'
_computing_data_collection 'CAD-4 Software (Enraf--Nonius, 1989)'
_computing_data_reduction 'XCAD4 (Harms & Wocadlo, 1995)'
_computing_molecular_graphics 'SHELXTL (Sheldrick, 2008)'
_computing_publication_material 'SHELXTL (Sheldrick, 2008)'
_computing_structure_refinement 'SHELXL97 (Sheldrick, 2008)'
_computing_structure_solution 'SHELXS97 (Sheldrick, 2008)'
_diffrn_ambient_temperature 293(2)
_diffrn_measured_fraction_theta_full 0.999
_diffrn_measured_fraction_theta_max 0.999
_diffrn_measurement_device_type 'Enraf--Nonius CAD-4'
_diffrn_measurement_method \w/2\q
_diffrn_radiation_monochromator graphite
_diffrn_radiation_source 'fine-focus sealed tube'
_diffrn_radiation_type MoK\a
_diffrn_radiation_wavelength 0.71073
_diffrn_reflns_av_R_equivalents 0.0877
_diffrn_reflns_av_sigmaI/netI 0.1144
_diffrn_reflns_limit_h_max 13
_diffrn_reflns_limit_h_min 0
_diffrn_reflns_limit_k_max 14
_diffrn_reflns_limit_k_min 0
_diffrn_reflns_limit_l_max 30
_diffrn_reflns_limit_l_min -30
_diffrn_reflns_number 7031
_diffrn_reflns_theta_full 25.29
_diffrn_reflns_theta_max 25.29
_diffrn_reflns_theta_min 1.58
_diffrn_standards_decay_% 1
_diffrn_standards_interval_count 200
_diffrn_standards_interval_time 120
_diffrn_standards_number 3
_exptl_absorpt_coefficient_mu 0.071
_exptl_absorpt_correction_T_max 0.9929
_exptl_absorpt_correction_T_min 0.9859
_exptl_absorpt_correction_type psi-scan
_exptl_absorpt_process_details '(North <i>et al.</i>,  1968)'
_exptl_crystal_colour colourless
_exptl_crystal_density_diffrn 1.140
_exptl_crystal_density_method 'not measured'
_exptl_crystal_description quadrate
_exptl_crystal_F_000 1328
_exptl_crystal_size_max 0.20
_exptl_crystal_size_mid 0.10
_exptl_crystal_size_min 0.10
_refine_diff_density_max 0.238
_refine_diff_density_min -0.263
_refine_ls_extinction_method none
_refine_ls_goodness_of_fit_ref 1.000
_refine_ls_hydrogen_treatment constr
_refine_ls_matrix_type full
_refine_ls_number_parameters 385
_refine_ls_number_reflns 3598
_refine_ls_number_restraints 1
_refine_ls_restrained_S_all 1.009
_refine_ls_R_factor_all 0.1496
_refine_ls_R_factor_gt 0.0694
_refine_ls_shift/su_max 0.000
_refine_ls_shift/su_mean 0.000
_refine_ls_structure_factor_coef Fsqd
_refine_ls_weighting_details 'calc w=1/[\s^2^(Fo^2^)+(0.045P)^2^] where P=(Fo^2^+2Fc^2^)/3'
_refine_ls_weighting_scheme calc
_refine_ls_wR_factor_gt 0.1191
_refine_ls_wR_factor_ref 0.1501
_reflns_number_gt 2613
_reflns_number_total 6382
_reflns_threshold_expression I>2\s(I)
_cod_data_source_file at2789.cif
_cod_data_source_block I
_cod_original_cell_volume 3525.7(12)
_cod_database_code 2221901
_cod_database_fobs_code 2221901

loop_
_symmetry_equiv_pos_as_xyz
'x, y, z'
'-x+1/2, -y, z+1/2'
'-x, y+1/2, -z+1/2'
'x+1/2, -y+1/2, -z'

loop_
_atom_site_type_symbol
_atom_site_label
_atom_site_fract_x
_atom_site_fract_y
_atom_site_fract_z
_atom_site_U_iso_or_equiv
_atom_site_adp_type
_atom_site_calc_flag
_atom_site_refinement_flags
_atom_site_occupancy
_atom_site_disorder_assembly
_atom_site_disorder_group
O O1 0.7921(4) 0.8907(4) 0.96412(19) 0.0796(17) Uani d . 1 . .
O O2 0.6441(4) 1.0009(4) 0.97857(19) 0.0816(16) Uani d . 1 . .
H H2B 0.6765 1.0386 0.9561 0.122 Uiso calc R 1 . .
C C1 0.9481(9) 0.1236(8) 1.0193(3) 0.127 Uani d D 1 . .
H H1A 0.8843 0.0857 1.0060 0.152 Uiso calc R 1 . .
H H1B 1.0204 0.0899 1.0178 0.152 Uiso calc R 1 . .
C C2 0.9370(8) 0.2172(8) 1.0385(3) 0.110 Uani d D 1 . .
H H2A 1.0080 0.2437 1.0499 0.132 Uiso calc R 1 . .
C C3 0.7282(7) 0.2534(6) 1.0540(3) 0.088(3) Uani d . 1 . .
H H3A 0.7268 0.1988 1.0817 0.132 Uiso calc R 1 . .
H H3B 0.7082 0.2170 1.0218 0.132 Uiso calc R 1 . .
H H3C 0.6738 0.3126 1.0612 0.132 Uiso calc R 1 . .
C C4 0.8463(7) 0.3031(6) 1.0497(3) 0.064(2) Uani d . 1 . .
C C5 0.8871(7) 0.3611(6) 1.0991(3) 0.076(2) Uani d . 1 . .
H H5A 0.9652 0.3881 1.0942 0.091 Uiso calc R 1 . .
H H5B 0.8874 0.3070 1.1275 0.091 Uiso calc R 1 . .
C C6 0.8086(6) 0.4615(5) 1.1131(3) 0.069(2) Uani d . 1 . .
H H6A 0.7309 0.4342 1.1187 0.083 Uiso calc R 1 . .
H H6B 0.8352 0.4957 1.1452 0.083 Uiso calc R 1 . .
C C7 0.8077(5) 0.5512(5) 1.0699(2) 0.0449(16) Uani d . 1 . .
H H7A 0.8864 0.5808 1.0676 0.054 Uiso calc R 1 . .
C C8 0.7810(6) 0.4997(5) 1.0180(3) 0.0496(17) Uani d . 1 . .
C C9 0.8475(6) 0.3926(5) 1.0056(3) 0.066(2) Uani d . 1 . .
H H9A 0.9267 0.4127 0.9981 0.080 Uiso calc R 1 . .
H H9B 0.8154 0.3588 0.9744 0.080 Uiso calc R 1 . .
C C10 0.7276(6) 0.6559(5) 1.0837(2) 0.0461(16) Uani d . 1 . .
C C11 0.7174(6) 0.7258(5) 1.0326(2) 0.0469(16) Uani d . 1 . .
H H11A 0.7965 0.7339 1.0199 0.056 Uiso calc R 1 . .
C C12 0.6560(6) 0.6608(5) 0.9911(2) 0.0579(19) Uani d . 1 . .
H H12A 0.6586 0.7027 0.9586 0.070 Uiso calc R 1 . .
H H12B 0.5759 0.6510 1.0007 0.070 Uiso calc R 1 . .
C C13 0.7126(6) 0.5439(5) 0.9835(3) 0.0599(19) Uani d . 1 . .
H H13A 0.6972 0.5035 0.9533 0.072 Uiso calc R 1 . .
C C14 0.7876(6) 0.7254(5) 1.1253(2) 0.0577(18) Uani d . 1 . .
H H14A 0.8674 0.7364 1.1154 0.069 Uiso calc R 1 . .
H H14B 0.7864 0.6839 1.1579 0.069 Uiso calc R 1 . .
C C15 0.7310(7) 0.8406(5) 1.1333(3) 0.071(2) Uani d . 1 . .
H H15A 0.7709 0.8811 1.1607 0.086 Uiso calc R 1 . .
H H15B 0.6518 0.8298 1.1441 0.086 Uiso calc R 1 . .
C C16 0.7336(7) 0.9111(6) 1.0836(3) 0.071(2) Uani d . 1 . .
H H16A 0.8129 0.9255 1.0739 0.085 Uiso calc R 1 . .
H H16B 0.6968 0.9835 1.0900 0.085 Uiso calc R 1 . .
C C17 0.6704(6) 0.8497(5) 1.0371(2) 0.0523(18) Uani d . 1 . .
C C18 0.6102(5) 0.6120(6) 1.1030(3) 0.0601(19) Uani d . 1 . .
H H18A 0.5611 0.6751 1.1109 0.090 Uiso calc R 1 . .
H H18B 0.6211 0.5670 1.1337 0.090 Uiso calc R 1 . .
H H18C 0.5752 0.5665 1.0764 0.090 Uiso calc R 1 . .
C C19 0.5398(6) 0.8563(6) 1.0466(3) 0.071(2) Uani d . 1 . .
H H19A 0.5171 0.9341 1.0500 0.106 Uiso calc R 1 . .
H H19B 0.5210 0.8162 1.0780 0.106 Uiso calc R 1 . .
H H19C 0.4999 0.8225 1.0178 0.106 Uiso calc R 1 . .
C C20 0.7059(7) 0.9151(5) 0.9899(3) 0.0554(19) Uani d . 1 . .
O O3 0.3506(4) 1.4855(4) 1.11796(19) 0.0782(16) Uani d . 1 . .
H H3D 0.3267 1.5163 1.0915 0.117 Uiso calc R 1 . .
O O4 0.2231(4) 1.3579(4) 1.09334(19) 0.0715(15) Uani d . 1 . .
C C21 0.0730(7) 0.5800(8) 1.1914(4) 0.112(3) Uani d . 1 . .
H H21A 0.0778 0.5751 1.2275 0.135 Uiso calc R 1 . .
H H21B 0.0414 0.5207 1.1724 0.135 Uiso calc R 1 . .
C C22 0.1091(7) 0.6666(6) 1.1685(4) 0.087(3) Uani d . 1 . .
H H22A 0.1017 0.6661 1.1325 0.104 Uiso calc R 1 . .
C C23 0.1430(6) 0.7841(7) 1.2495(3) 0.090(3) Uani d . 1 . .
H H23A 0.0621 0.7856 1.2569 0.134 Uiso calc R 1 . .
H H23B 0.1774 0.8540 1.2606 0.134 Uiso calc R 1 . .
H H23C 0.1781 0.7222 1.2678 0.134 Uiso calc R 1 . .
C C24 0.1616(7) 0.7689(6) 1.1909(3) 0.064(2) Uani d . 1 . .
C C25 0.2897(6) 0.7684(5) 1.1787(3) 0.067(2) Uani d . 1 . .
H H25A 0.3248 0.7052 1.1968 0.081 Uiso calc R 1 . .
H H25B 0.2993 0.7553 1.1417 0.081 Uiso calc R 1 . .
C C26 0.3541(6) 0.8752(5) 1.1930(3) 0.065(2) Uani d . 1 . .
H H26A 0.4335 0.8676 1.1819 0.078 Uiso calc R 1 . .
H H26B 0.3539 0.8831 1.2306 0.078 Uiso calc R 1 . .
C C27 0.3037(5) 0.9826(5) 1.1690(2) 0.0489(17) Uani d . 1 . .
H H27A 0.3218 0.9779 1.1318 0.059 Uiso calc R 1 . .
C C28 0.1740(6) 0.9838(6) 1.1720(2) 0.0519(18) Uani d . 1 . .
C C29 0.1117(6) 0.8732(5) 1.1632(3) 0.066(2) Uani d . 1 . .
H H29A 0.1107 0.8581 1.1261 0.080 Uiso calc R 1 . .
H H29B 0.0325 0.8825 1.1743 0.080 Uiso calc R 1 . .
C C30 0.3612(5) 1.0954(5) 1.1883(3) 0.0486(17) Uani d . 1 . .
C C31 0.2935(5) 1.1915(5) 1.1639(2) 0.0467(17) Uani d . 1 . .
H H31A 0.2870 1.1711 1.1270 0.056 Uiso calc R 1 . .
C C32 0.1699(6) 1.1945(6) 1.1837(3) 0.0574(19) Uani d . 1 . .
H H32A 0.1690 1.2197 1.2196 0.069 Uiso calc R 1 . .
H H32B 0.1255 1.2480 1.1633 0.069 Uiso calc R 1 . .
C C33 0.1167(6) 1.0799(6) 1.1800(3) 0.067(2) Uani d . 1 . .
H H33A 0.0372 1.0752 1.1834 0.081 Uiso calc R 1 . .
C C34 0.4849(5) 1.0947(6) 1.1698(3) 0.061(2) Uani d . 1 . .
H H34A 0.4870 1.0785 1.1328 0.074 Uiso calc R 1 . .
H H34B 0.5266 1.0351 1.1877 0.074 Uiso calc R 1 . .
C C35 0.5446(6) 1.2105(6) 1.1803(3) 0.074(2) Uani d . 1 . .
H H35A 0.5418 1.2283 1.2171 0.089 Uiso calc R 1 . .
H H35B 0.6246 1.2073 1.1696 0.089 Uiso calc R 1 . .
C C36 0.4813(5) 1.3000(6) 1.1494(3) 0.061(2) Uani d . 1 . .
H H36A 0.4862 1.2810 1.1127 0.073 Uiso calc R 1 . .
H H36B 0.5199 1.3721 1.1543 0.073 Uiso calc R 1 . .
C C37 0.3535(6) 1.3142(5) 1.1640(2) 0.0509(17) Uani d . 1 . .
C C38 0.3546(6) 1.0973(5) 1.2479(2) 0.067(2) Uani d . 1 . .
H H38A 0.3887 1.1660 1.2607 0.101 Uiso calc R 1 . .
H H38B 0.3954 1.0334 1.2618 0.101 Uiso calc R 1 . .
H H38C 0.2755 1.0938 1.2586 0.101 Uiso calc R 1 . .
C C39 0.3395(7) 1.3764(5) 1.2144(3) 0.075(2) Uani d . 1 . .
H H39A 0.3785 1.4480 1.2124 0.112 Uiso calc R 1 . .
H H39B 0.3719 1.3322 1.2422 0.112 Uiso calc R 1 . .
H H39C 0.2592 1.3889 1.2210 0.112 Uiso calc R 1 . .
C C40 0.3037(6) 1.3882(6) 1.1227(3) 0.0529(18) Uani d . 1 . .

loop_
_atom_site_aniso_label
_atom_site_aniso_U_11
_atom_site_aniso_U_22
_atom_site_aniso_U_33
_atom_site_aniso_U_12
_atom_site_aniso_U_13
_atom_site_aniso_U_23
O1 0.085(4) 0.058(3) 0.096(4) 0.016(3) 0.042(3) 0.013(3)
O2 0.082(4) 0.073(3) 0.089(4) 0.007(3) 0.022(3) 0.030(3)
C1 0.137 0.107 0.137 0.000 0.000 0.000
C2 0.110 0.110 0.110 0.000 0.000 0.000
C3 0.093(7) 0.057(5) 0.114(7) -0.008(5) 0.022(6) 0.012(5)
C4 0.079(6) 0.043(4) 0.070(5) 0.026(4) 0.023(5) 0.006(4)
C5 0.094(6) 0.058(5) 0.076(5) 0.002(5) -0.002(5) 0.019(5)
C6 0.087(6) 0.056(4) 0.064(5) 0.017(4) 0.005(4) 0.005(4)
C7 0.049(4) 0.035(3) 0.051(4) 0.001(3) 0.000(3) 0.000(3)
C8 0.063(4) 0.031(3) 0.054(4) -0.004(4) -0.001(4) 0.014(3)
C9 0.060(5) 0.057(4) 0.082(5) -0.007(4) 0.012(4) -0.015(4)
C10 0.052(4) 0.041(3) 0.046(4) -0.002(4) -0.003(3) 0.005(3)
C11 0.057(4) 0.036(3) 0.048(4) -0.004(3) -0.004(4) 0.004(3)
C12 0.073(5) 0.049(4) 0.052(4) 0.004(4) -0.005(4) 0.015(3)
C13 0.073(5) 0.047(4) 0.059(5) -0.012(4) -0.004(4) -0.005(4)
C14 0.070(5) 0.059(4) 0.044(4) 0.000(4) -0.009(4) 0.005(4)
C15 0.101(6) 0.055(4) 0.058(5) 0.020(5) 0.000(4) -0.004(4)
C16 0.088(6) 0.056(4) 0.068(5) 0.010(5) 0.005(4) -0.002(4)
C17 0.072(5) 0.039(4) 0.045(4) 0.003(4) 0.008(4) -0.003(3)
C18 0.052(4) 0.062(5) 0.066(5) -0.001(4) 0.019(4) 0.000(4)
C19 0.072(5) 0.062(5) 0.078(5) 0.025(4) 0.016(4) 0.022(4)
C20 0.070(5) 0.033(4) 0.064(5) 0.008(4) -0.002(4) 0.018(4)
O3 0.097(4) 0.057(3) 0.080(4) -0.014(3) -0.028(3) 0.019(3)
O4 0.075(3) 0.057(3) 0.083(3) -0.011(3) -0.036(3) 0.025(3)
C21 0.121(8) 0.099(7) 0.116(8) -0.031(7) -0.020(7) -0.016(7)
C22 0.092(7) 0.055(5) 0.113(8) -0.025(5) -0.032(6) 0.006(5)
C23 0.096(6) 0.091(6) 0.082(6) -0.002(6) 0.001(5) 0.023(5)
C24 0.075(6) 0.052(5) 0.065(5) -0.016(4) -0.012(4) 0.010(4)
C25 0.075(6) 0.055(5) 0.072(5) -0.005(4) -0.017(5) -0.004(4)
C26 0.051(4) 0.065(5) 0.079(5) -0.003(4) -0.004(4) 0.007(4)
C27 0.045(4) 0.062(4) 0.039(4) 0.022(4) 0.003(3) 0.009(3)
C28 0.061(5) 0.050(4) 0.044(4) 0.002(4) -0.008(3) 0.007(4)
C29 0.073(5) 0.060(5) 0.066(5) -0.013(4) -0.007(4) 0.004(4)
C30 0.045(4) 0.045(4) 0.056(4) 0.002(3) 0.000(4) -0.005(3)
C31 0.043(4) 0.053(4) 0.044(4) 0.001(3) -0.003(3) -0.004(3)
C32 0.058(5) 0.057(5) 0.057(4) 0.003(4) 0.012(4) 0.014(4)
C33 0.055(5) 0.065(5) 0.082(6) 0.000(4) 0.016(4) 0.023(5)
C34 0.060(5) 0.062(5) 0.062(5) -0.002(4) -0.005(4) -0.003(4)
C35 0.056(5) 0.073(5) 0.092(6) -0.006(4) 0.007(5) 0.011(5)
C36 0.053(5) 0.052(4) 0.076(5) -0.015(4) -0.010(4) 0.014(4)
C37 0.060(4) 0.045(4) 0.048(4) -0.004(4) -0.009(4) -0.001(3)
C38 0.103(6) 0.055(4) 0.043(4) 0.011(5) -0.008(4) -0.004(4)
C39 0.104(6) 0.051(4) 0.070(5) 0.001(5) 0.000(5) -0.011(4)
C40 0.050(4) 0.052(5) 0.057(4) 0.003(4) -0.002(4) 0.003(4)

loop_
_atom_type_symbol
_atom_type_description
_atom_type_scat_dispersion_real
_atom_type_scat_dispersion_imag
_atom_type_scat_source
C C 0.0033 0.0016 'International Tables Vol C Tables 4.2.6.8 and 6.1.1.4'
H H 0.0000 0.0000 'International Tables Vol C Tables 4.2.6.8 and 6.1.1.4'
O O 0.0106 0.0060 'International Tables Vol C Tables 4.2.6.8 and 6.1.1.4'

loop_
_geom_angle_atom_site_label_1
_geom_angle_atom_site_label_2
_geom_angle_atom_site_label_3
_geom_angle_site_symmetry_1
_geom_angle_site_symmetry_3
_geom_angle
_geom_angle_publ_flag
C20 O2 H2B . . 109.5 ?
C2 C1 H1A . . 120.0 ?
C2 C1 H1B . . 120.0 ?
H1A C1 H1B . . 120.0 ?
C1 C2 C4 . . 140.4(11) ?
C1 C2 H2A . . 109.8 ?
C4 C2 H2A . . 109.8 ?
C4 C3 H3A . . 109.5 ?
C4 C3 H3B . . 109.5 ?
H3A C3 H3B . . 109.5 ?
C4 C3 H3C . . 109.5 ?
H3A C3 H3C . . 109.5 ?
H3B C3 H3C . . 109.5 ?
C2 C4 C3 . . 113.4(7) ?
C2 C4 C5 . . 104.3(7) ?
C3 C4 C5 . . 113.7(6) ?
C2 C4 C9 . . 108.4(6) ?
C3 C4 C9 . . 109.2(6) ?
C5 C4 C9 . . 107.5(6) ?
C4 C5 C6 . . 111.0(6) ?
C4 C5 H5A . . 109.4 ?
C6 C5 H5A . . 109.4 ?
C4 C5 H5B . . 109.4 ?
C6 C5 H5B . . 109.4 ?
H5A C5 H5B . . 108.0 ?
C7 C6 C5 . . 111.5(5) ?
C7 C6 H6A . . 109.3 ?
C5 C6 H6A . . 109.3 ?
C7 C6 H6B . . 109.3 ?
C5 C6 H6B . . 109.3 ?
H6A C6 H6B . . 108.0 ?
C8 C7 C6 . . 111.4(5) ?
C8 C7 C10 . . 113.1(5) ?
C6 C7 C10 . . 112.3(5) ?
C8 C7 H7A . . 106.5 ?
C6 C7 H7A . . 106.5 ?
C10 C7 H7A . . 106.5 ?
C13 C8 C7 . . 124.8(6) ?
C13 C8 C9 . . 120.2(7) ?
C7 C8 C9 . . 114.8(6) ?
C8 C9 C4 . . 114.2(5) ?
C8 C9 H9A . . 108.7 ?
C4 C9 H9A . . 108.7 ?
C8 C9 H9B . . 108.7 ?
C4 C9 H9B . . 108.7 ?
H9A C9 H9B . . 107.6 ?
C14 C10 C18 . . 111.2(6) ?
C14 C10 C11 . . 110.0(5) ?
C18 C10 C11 . . 112.4(5) ?
C14 C10 C7 . . 108.0(5) ?
C18 C10 C7 . . 109.3(5) ?
C11 C10 C7 . . 105.6(5) ?
C12 C11 C10 . . 111.5(5) ?
C12 C11 C17 . . 111.4(5) ?
C10 C11 C17 . . 117.4(5) ?
C12 C11 H11A . . 105.1 ?
C10 C11 H11A . . 105.1 ?
C17 C11 H11A . . 105.1 ?
C11 C12 C13 . . 110.2(5) ?
C11 C12 H12A . . 109.6 ?
C13 C12 H12A . . 109.6 ?
C11 C12 H12B . . 109.6 ?
C13 C12 H12B . . 109.6 ?
H12A C12 H12B . . 108.1 ?
C8 C13 C12 . . 122.3(6) ?
C8 C13 H13A . . 118.8 ?
C12 C13 H13A . . 118.8 ?
C10 C14 C15 . . 112.3(6) ?
C10 C14 H14A . . 109.2 ?
C15 C14 H14A . . 109.2 ?
C10 C14 H14B . . 109.2 ?
C15 C14 H14B . . 109.2 ?
H14A C14 H14B . . 107.9 ?
C14 C15 C16 . . 111.4(6) ?
C14 C15 H15A . . 109.3 ?
C16 C15 H15A . . 109.3 ?
C14 C15 H15B . . 109.3 ?
C16 C15 H15B . . 109.3 ?
H15A C15 H15B . . 108.0 ?
C15 C16 C17 . . 112.0(6) ?
C15 C16 H16A . . 109.2 ?
C17 C16 H16A . . 109.2 ?
C15 C16 H16B . . 109.2 ?
C17 C16 H16B . . 109.2 ?
H16A C16 H16B . . 107.9 ?
C20 C17 C19 . . 112.0(6) ?
C20 C17 C11 . . 109.0(5) ?
C19 C17 C11 . . 113.8(6) ?
C20 C17 C16 . . 104.3(5) ?
C19 C17 C16 . . 108.4(6) ?
C11 C17 C16 . . 108.8(6) ?
C10 C18 H18A . . 109.5 ?
C10 C18 H18B . . 109.5 ?
H18A C18 H18B . . 109.5 ?
C10 C18 H18C . . 109.5 ?
H18A C18 H18C . . 109.5 ?
H18B C18 H18C . . 109.5 ?
C17 C19 H19A . . 109.5 ?
C17 C19 H19B . . 109.5 ?
H19A C19 H19B . . 109.5 ?
C17 C19 H19C . . 109.5 ?
H19A C19 H19C . . 109.5 ?
H19B C19 H19C . . 109.5 ?
O1 C20 O2 . . 121.3(7) ?
O1 C20 C17 . . 122.6(6) ?
O2 C20 C17 . . 116.1(7) ?
C40 O3 H3D . . 109.5 ?
C22 C21 H21A . . 120.0 ?
C22 C21 H21B . . 120.0 ?
H21A C21 H21B . . 120.0 ?
C21 C22 C24 . . 128.7(9) ?
C21 C22 H22A . . 115.6 ?
C24 C22 H22A . . 115.6 ?
C24 C23 H23A . . 109.5 ?
C24 C23 H23B . . 109.5 ?
H23A C23 H23B . . 109.5 ?
C24 C23 H23C . . 109.5 ?
H23A C23 H23C . . 109.5 ?
H23B C23 H23C . . 109.5 ?
C22 C24 C25 . . 108.8(7) ?
C22 C24 C23 . . 115.0(7) ?
C25 C24 C23 . . 109.9(6) ?
C22 C24 C29 . . 108.7(6) ?
C25 C24 C29 . . 106.1(6) ?
C23 C24 C29 . . 108.0(6) ?
C26 C25 C24 . . 115.6(6) ?
C26 C25 H25A . . 108.4 ?
C24 C25 H25A . . 108.4 ?
C26 C25 H25B . . 108.4 ?
C24 C25 H25B . . 108.4 ?
H25A C25 H25B . . 107.5 ?
C25 C26 C27 . . 113.8(6) ?
C25 C26 H26A . . 108.8 ?
C27 C26 H26A . . 108.8 ?
C25 C26 H26B . . 108.8 ?
C27 C26 H26B . . 108.8 ?
H26A C26 H26B . . 107.7 ?
C28 C27 C26 . . 111.7(6) ?
C28 C27 C30 . . 113.6(5) ?
C26 C27 C30 . . 114.4(5) ?
C28 C27 H27A . . 105.4 ?
C26 C27 H27A . . 105.4 ?
C30 C27 H27A . . 105.4 ?
C33 C28 C29 . . 121.3(6) ?
C33 C28 C27 . . 121.0(7) ?
C29 C28 C27 . . 117.6(6) ?
C28 C29 C24 . . 116.2(6) ?
C28 C29 H29A . . 108.2 ?
C24 C29 H29A . . 108.2 ?
C28 C29 H29B . . 108.2 ?
C24 C29 H29B . . 108.2 ?
H29A C29 H29B . . 107.4 ?
C34 C30 C31 . . 111.6(6) ?
C34 C30 C38 . . 111.1(6) ?
C31 C30 C38 . . 112.0(5) ?
C34 C30 C27 . . 107.5(5) ?
C31 C30 C27 . . 106.5(5) ?
C38 C30 C27 . . 107.9(5) ?
C30 C31 C32 . . 111.6(6) ?
C30 C31 C37 . . 116.7(5) ?
C32 C31 C37 . . 112.7(5) ?
C30 C31 H31A . . 104.8 ?
C32 C31 H31A . . 104.8 ?
C37 C31 H31A . . 104.8 ?
C33 C32 C31 . . 110.4(6) ?
C33 C32 H32A . . 109.6 ?
C31 C32 H32A . . 109.6 ?
C33 C32 H32B . . 109.6 ?
C31 C32 H32B . . 109.6 ?
H32A C32 H32B . . 108.1 ?
C28 C33 C32 . . 125.2(7) ?
C28 C33 H33A . . 117.4 ?
C32 C33 H33A . . 117.4 ?
C30 C34 C35 . . 111.4(6) ?
C30 C34 H34A . . 109.3 ?
C35 C34 H34A . . 109.3 ?
C30 C34 H34B . . 109.3 ?
C35 C34 H34B . . 109.3 ?
H34A C34 H34B . . 108.0 ?
C36 C35 C34 . . 107.8(6) ?
C36 C35 H35A . . 110.1 ?
C34 C35 H35A . . 110.1 ?
C36 C35 H35B . . 110.1 ?
C34 C35 H35B . . 110.1 ?
H35A C35 H35B . . 108.5 ?
C35 C36 C37 . . 114.6(6) ?
C35 C36 H36A . . 108.6 ?
C37 C36 H36A . . 108.6 ?
C35 C36 H36B . . 108.6 ?
C37 C36 H36B . . 108.6 ?
H36A C36 H36B . . 107.6 ?
C40 C37 C39 . . 106.6(5) ?
C40 C37 C36 . . 105.3(6) ?
C39 C37 C36 . . 111.6(6) ?
C40 C37 C31 . . 111.0(5) ?
C39 C37 C31 . . 113.4(6) ?
C36 C37 C31 . . 108.6(5) ?
C30 C38 H38A . . 109.5 ?
C30 C38 H38B . . 109.5 ?
H38A C38 H38B . . 109.5 ?
C30 C38 H38C . . 109.5 ?
H38A C38 H38C . . 109.5 ?
H38B C38 H38C . . 109.5 ?
C37 C39 H39A . . 109.5 ?
C37 C39 H39B . . 109.5 ?
H39A C39 H39B . . 109.5 ?
C37 C39 H39C . . 109.5 ?
H39A C39 H39C . . 109.5 ?
H39B C39 H39C . . 109.5 ?
O4 C40 O3 . . 121.1(7) ?
O4 C40 C37 . . 123.4(7) ?
O3 C40 C37 . . 115.4(6) ?

loop_
_geom_bond_atom_site_label_1
_geom_bond_atom_site_label_2
_geom_bond_site_symmetry_2
_geom_bond_distance
_geom_bond_publ_flag
O1 C20 . 1.235(7) ?
O2 C20 . 1.276(7) ?
O2 H2B . 0.8200 ?
C1 C2 . 1.217(8) ?
C1 H1A . 0.9300 ?
C1 H1B . 0.9300 ?
C2 C4 . 1.491(10) ?
C2 H2A . 0.9300 ?
C3 C4 . 1.496(9) ?
C3 H3A . 0.9600 ?
C3 H3B . 0.9600 ?
C3 H3C . 0.9600 ?
C4 C5 . 1.518(10) ?
C4 C9 . 1.549(9) ?
C5 C6 . 1.538(9) ?
C5 H5A . 0.9700 ?
C5 H5B . 0.9700 ?
C6 C7 . 1.534(8) ?
C6 H6A . 0.9700 ?
C6 H6B . 0.9700 ?
C7 C8 . 1.498(8) ?
C7 C10 . 1.587(8) ?
C7 H7A . 0.9800 ?
C8 C13 . 1.299(8) ?
C8 C9 . 1.516(8) ?
C9 H9A . 0.9700 ?
C9 H9B . 0.9700 ?
C10 C14 . 1.517(8) ?
C10 C18 . 1.542(8) ?
C10 C11 . 1.555(7) ?
C11 C12 . 1.496(8) ?
C11 C17 . 1.565(8) ?
C11 H11A . 0.9800 ?
C12 C13 . 1.541(8) ?
C12 H12A . 0.9700 ?
C12 H12B . 0.9700 ?
C13 H13A . 0.9300 ?
C14 C15 . 1.524(8) ?
C14 H14A . 0.9700 ?
C14 H14B . 0.9700 ?
C15 C16 . 1.525(9) ?
C15 H15A . 0.9700 ?
C15 H15B . 0.9700 ?
C16 C17 . 1.578(9) ?
C16 H16A . 0.9700 ?
C16 H16B . 0.9700 ?
C17 C20 . 1.496(9) ?
C17 C19 . 1.540(8) ?
C18 H18A . 0.9600 ?
C18 H18B . 0.9600 ?
C18 H18C . 0.9600 ?
C19 H19A . 0.9600 ?
C19 H19B . 0.9600 ?
C19 H19C . 0.9600 ?
O3 C40 . 1.278(7) ?
O3 H3D . 0.8200 ?
O4 C40 . 1.256(7) ?
C21 C22 . 1.252(10) ?
C21 H21A . 0.9300 ?
C21 H21B . 0.9300 ?
C22 C24 . 1.470(9) ?
C22 H22A . 0.9300 ?
C23 C24 . 1.532(10) ?
C23 H23A . 0.9600 ?
C23 H23B . 0.9600 ?
C23 H23C . 0.9600 ?
C24 C25 . 1.522(10) ?
C24 C29 . 1.536(9) ?
C25 C26 . 1.511(8) ?
C25 H25A . 0.9700 ?
C25 H25B . 0.9700 ?
C26 C27 . 1.528(8) ?
C26 H26A . 0.9700 ?
C26 H26B . 0.9700 ?
C27 C28 . 1.510(8) ?
C27 C30 . 1.570(8) ?
C27 H27A . 0.9800 ?
C28 C33 . 1.331(8) ?
C28 C29 . 1.510(8) ?
C29 H29A . 0.9700 ?
C29 H29B . 0.9700 ?
C30 C34 . 1.514(8) ?
C30 C31 . 1.516(8) ?
C30 C38 . 1.536(8) ?
C31 C32 . 1.525(8) ?
C31 C37 . 1.607(8) ?
C31 H31A . 0.9800 ?
C32 C33 . 1.491(9) ?
C32 H32A . 0.9700 ?
C32 H32B . 0.9700 ?
C33 H33A . 0.9300 ?
C34 C35 . 1.556(8) ?
C34 H34A . 0.9700 ?
C34 H34B . 0.9700 ?
C35 C36 . 1.514(9) ?
C35 H35A . 0.9700 ?
C35 H35B . 0.9700 ?
C36 C37 . 1.541(9) ?
C36 H36A . 0.9700 ?
C36 H36B . 0.9700 ?
C37 C40 . 1.491(8) ?
C37 C39 . 1.498(8) ?
C38 H38A . 0.9600 ?
C38 H38B . 0.9600 ?
C38 H38C . 0.9600 ?
C39 H39A . 0.9600 ?
C39 H39B . 0.9600 ?
C39 H39C . 0.9600 ?

loop_
_geom_hbond_atom_site_label_D
_geom_hbond_atom_site_label_H
_geom_hbond_atom_site_label_A
_geom_hbond_site_symmetry_A
_geom_hbond_distance_DH
_geom_hbond_distance_HA
_geom_hbond_distance_DA
_geom_hbond_angle_DHA
_geom_hbond_publ_flag
O2 H2B O4 4_577 0.82 1.84 2.653(7) 168 yes
O3 H3D O1 4_477 0.82 1.85 2.655(7) 168 yes
C11 H11A O1 . 0.98 2.34 2.764(7) 105 yes
C32 H32B O4 . 0.97 2.49 3.081(9) 119 yes

loop_
_geom_torsion_atom_site_label_1
_geom_torsion_atom_site_label_2
_geom_torsion_atom_site_label_3
_geom_torsion_atom_site_label_4
_geom_torsion_site_symmetry_1
_geom_torsion_site_symmetry_2
_geom_torsion_site_symmetry_3
_geom_torsion_site_symmetry_4
_geom_torsion
_geom_torsion_publ_flag
C1 C2 C4 C3 . . . . 24.1(17) ?
C1 C2 C4 C5 . . . . 148.3(13) ?
C1 C2 C4 C9 . . . . -97.4(14) ?
C2 C4 C5 C6 . . . . 174.2(6) ?
C3 C4 C5 C6 . . . . -61.8(7) ?
C9 C4 C5 C6 . . . . 59.2(8) ?
C4 C5 C6 C7 . . . . -60.6(8) ?
C5 C6 C7 C8 . . . . 52.2(8) ?
C5 C6 C7 C10 . . . . -179.8(6) ?
C6 C7 C8 C13 . . . . 137.7(7) ?
C10 C7 C8 C13 . . . . 10.1(9) ?
C6 C7 C8 C9 . . . . -46.6(7) ?
C10 C7 C8 C9 . . . . -174.3(5) ?
C13 C8 C9 C4 . . . . -135.3(7) ?
C7 C8 C9 C4 . . . . 48.8(8) ?
C2 C4 C9 C8 . . . . -165.8(6) ?
C3 C4 C9 C8 . . . . 70.2(8) ?
C5 C4 C9 C8 . . . . -53.6(8) ?
C8 C7 C10 C14 . . . . -159.8(5) ?
C6 C7 C10 C14 . . . . 73.1(6) ?
C8 C7 C10 C18 . . . . 79.1(6) ?
C6 C7 C10 C18 . . . . -48.0(7) ?
C8 C7 C10 C11 . . . . -42.0(7) ?
C6 C7 C10 C11 . . . . -169.2(5) ?
C14 C10 C11 C12 . . . . -178.6(5) ?
C18 C10 C11 C12 . . . . -54.0(7) ?
C7 C10 C11 C12 . . . . 65.1(7) ?
C14 C10 C11 C17 . . . . -48.3(8) ?
C18 C10 C11 C17 . . . . 76.3(7) ?
C7 C10 C11 C17 . . . . -164.6(5) ?
C10 C11 C12 C13 . . . . -52.7(7) ?
C17 C11 C12 C13 . . . . 173.9(5) ?
C7 C8 C13 C12 . . . . 4.0(10) ?
C9 C8 C13 C12 . . . . -171.4(6) ?
C11 C12 C13 C8 . . . . 17.2(9) ?
C18 C10 C14 C15 . . . . -72.3(7) ?
C11 C10 C14 C15 . . . . 53.0(8) ?
C7 C10 C14 C15 . . . . 167.9(5) ?
C10 C14 C15 C16 . . . . -60.5(8) ?
C14 C15 C16 C17 . . . . 58.8(9) ?
C12 C11 C17 C20 . . . . -70.0(7) ?
C10 C11 C17 C20 . . . . 159.7(6) ?
C12 C11 C17 C19 . . . . 55.8(7) ?
C10 C11 C17 C19 . . . . -74.5(8) ?
C12 C11 C17 C16 . . . . 176.8(5) ?
C10 C11 C17 C16 . . . . 46.5(8) ?
C15 C16 C17 C20 . . . . -166.5(6) ?
C15 C16 C17 C19 . . . . 74.0(7) ?
C15 C16 C17 C11 . . . . -50.2(8) ?
C19 C17 C20 O1 . . . . -152.8(7) ?
C11 C17 C20 O1 . . . . -26.0(10) ?
C16 C17 C20 O1 . . . . 90.1(8) ?
C19 C17 C20 O2 . . . . 29.6(9) ?
C11 C17 C20 O2 . . . . 156.4(6) ?
C16 C17 C20 O2 . . . . -87.4(7) ?
C21 C22 C24 C25 . . . . 107.4(11) ?
C21 C22 C24 C23 . . . . -16.4(14) ?
C21 C22 C24 C29 . . . . -137.6(10) ?
C22 C24 C25 C26 . . . . 172.6(6) ?
C23 C24 C25 C26 . . . . -60.7(9) ?
C29 C24 C25 C26 . . . . 55.8(8) ?
C24 C25 C26 C27 . . . . -55.4(9) ?
C25 C26 C27 C28 . . . . 42.9(8) ?
C25 C26 C27 C30 . . . . 173.7(6) ?
C26 C27 C28 C33 . . . . 144.3(7) ?
C30 C27 C28 C33 . . . . 13.1(9) ?
C26 C27 C28 C29 . . . . -38.6(8) ?
C30 C27 C28 C29 . . . . -169.8(5) ?
C33 C28 C29 C24 . . . . -138.2(7) ?
C27 C28 C29 C24 . . . . 44.7(9) ?
C22 C24 C29 C28 . . . . -166.6(7) ?
C25 C24 C29 C28 . . . . -49.7(8) ?
C23 C24 C29 C28 . . . . 68.1(8) ?
C28 C27 C30 C34 . . . . -165.1(5) ?
C26 C27 C30 C34 . . . . 65.1(7) ?
C28 C27 C30 C31 . . . . -45.4(7) ?
C26 C27 C30 C31 . . . . -175.2(6) ?
C28 C27 C30 C38 . . . . 75.0(6) ?
C26 C27 C30 C38 . . . . -54.8(7) ?
C34 C30 C31 C32 . . . . -178.2(5) ?
C38 C30 C31 C32 . . . . -52.9(7) ?
C27 C30 C31 C32 . . . . 64.8(7) ?
C34 C30 C31 C37 . . . . -46.6(8) ?
C38 C30 C31 C37 . . . . 78.7(7) ?
C27 C30 C31 C37 . . . . -163.6(5) ?
C30 C31 C32 C33 . . . . -49.6(7) ?
C37 C31 C32 C33 . . . . 176.9(5) ?
C29 C28 C33 C32 . . . . -173.5(7) ?
C27 C28 C33 C32 . . . . 3.5(11) ?
C31 C32 C33 C28 . . . . 14.2(10) ?
C31 C30 C34 C35 . . . . 55.7(8) ?
C38 C30 C34 C35 . . . . -70.2(7) ?
C27 C30 C34 C35 . . . . 172.0(5) ?
C30 C34 C35 C36 . . . . -62.2(8) ?
C34 C35 C36 C37 . . . . 61.0(8) ?
C35 C36 C37 C40 . . . . -169.2(6) ?
C35 C36 C37 C39 . . . . 75.5(8) ?
C35 C36 C37 C31 . . . . -50.3(7) ?
C30 C31 C37 C40 . . . . 157.9(6) ?
C32 C31 C37 C40 . . . . -71.0(7) ?
C30 C31 C37 C39 . . . . -82.1(7) ?
C32 C31 C37 C39 . . . . 49.0(8) ?
C30 C31 C37 C36 . . . . 42.5(7) ?
C32 C31 C37 C36 . . . . 173.6(5) ?
C39 C37 C40 O4 . . . . -121.8(7) ?
C36 C37 C40 O4 . . . . 119.5(7) ?
C31 C37 C40 O4 . . . . 2.2(9) ?
C39 C37 C40 O3 . . . . 59.8(8) ?
C36 C37 C40 O3 . . . . -58.9(7) ?
C31 C37 C40 O3 . . . . -176.3(6) ?
